data_1548308
loop_
_publ_author_name
'Alejo M. Lifschitz'
'Ryan M. Young'
'Jose Mendez-Arroyo'
'Charlotte L. Stern'
'C. Michael McGuirk'
'Michael R. Wasielewski'
'Chad A. Mirkin'

_publ_section_title
;
 An allosteric photoredox catalyst inspired by photosynthetic machinery
;
_journal_name_full 'Nature Communications'
_journal_page_first 6541
_journal_paper_doi 10.1038/ncomms7541
_journal_volume 6
_journal_year 2015
_chemical_formula_moiety 'C80 H70 N4 P2 S2 Zn'
_chemical_formula_sum 'C80 H70 N4 P2 S2 Zn'
_chemical_formula_weight 1278.83
_space_group_crystal_system monoclinic
_space_group_IT_number 15
_space_group_name_Hall '-C 2yc'
_space_group_name_H-M_alt 'C 1 2/c 1'
_symmetry_space_group_name_Hall '-C 2yc'
_symmetry_space_group_name_H-M 'C 1 2/c 1'
_atom_sites_solution_hydrogens geom
_atom_sites_solution_primary direct
_cell_angle_alpha 90
_cell_angle_beta 123.051(3)
_cell_angle_gamma 90
_cell_formula_units_Z 4
_cell_length_a 28.4395(15)
_cell_length_b 18.7648(11)
_cell_length_c 16.3621(9)
_cell_measurement_reflns_used 9871
_cell_measurement_temperature 100(2)
_cell_measurement_theta_max 64.985
_cell_measurement_theta_min 3.586
_cell_volume 7318.9(7)
_computing_cell_refinement 'SAINT V7.23A (Bruker, 2005)'
_computing_data_collection 'APEX2 V2.1-4 (Bruker, 2007)'
_computing_data_reduction 'Bruker SAINT'
_diffrn_ambient_temperature 100.05
_diffrn_detector_area_resol_mean 8
_diffrn_measured_fraction_theta_full 0.938
_diffrn_measured_fraction_theta_max 0.996
_diffrn_measurement_device_type 'Bruker Kappa APEX CCD area detector'
_diffrn_measurement_method '\w and \f scans'
_diffrn_radiation_monochromator 'Quazar optics'
_diffrn_radiation_type CuK\a
_diffrn_radiation_wavelength 1.54178
_diffrn_reflns_av_R_equivalents 0.0398
_diffrn_reflns_av_unetI/netI 0.0220
_diffrn_reflns_Laue_measured_fraction_max 0.996
_diffrn_reflns_limit_h_max 33
_diffrn_reflns_limit_h_min -33
_diffrn_reflns_limit_k_max 21
_diffrn_reflns_limit_k_min -22
_diffrn_reflns_limit_l_max 18
_diffrn_reflns_limit_l_min -19
_diffrn_reflns_number 56300
_diffrn_reflns_point_group_measured_fraction_max 0.996
_diffrn_reflns_theta_full 67.679
_diffrn_reflns_theta_max 65.04
_diffrn_reflns_theta_min 2.99
_diffrn_source microsource
_diffrn_standards_number .
_exptl_absorpt_coefficient_mu 1.745
_exptl_absorpt_correction_T_max 0.7526
_exptl_absorpt_correction_T_min 0.6294
_exptl_absorpt_correction_type multi-scan
_exptl_absorpt_process_details
;
SADABS-2012/1 (Bruker,2012) was used for absorption correction.
wR2(int) was 0.0749 before and 0.0514 after correction.
The Ratio of minimum to maximum transmission is 0.8363.
The \l/2 correction factor is 0.0015.
;
_exptl_crystal_colour red
_exptl_crystal_colour_primary red
_exptl_crystal_density_diffrn 1.161
_exptl_crystal_description plate
_exptl_crystal_F_000 2680
_exptl_crystal_size_max 0.393
_exptl_crystal_size_mid 0.142
_exptl_crystal_size_min 0.041
_refine_diff_density_max 0.829
_refine_diff_density_min -0.614
_refine_diff_density_rms 0.077
_refine_ls_extinction_coef .
_refine_ls_extinction_method none
_refine_ls_goodness_of_fit_ref 1.087
_refine_ls_hydrogen_treatment constr
_refine_ls_matrix_type full
_refine_ls_number_parameters 406
_refine_ls_number_reflns 6214
_refine_ls_number_restraints 0
_refine_ls_restrained_S_all 1.087
_refine_ls_R_factor_all 0.0608
_refine_ls_R_factor_gt 0.0541
_refine_ls_shift/su_max 0.001
_refine_ls_shift/su_mean 0.000
_refine_ls_structure_factor_coef Fsqd
_refine_ls_weighting_details 'w=1/[\s^2^(Fo^2^)+(0.1006P)^2^+12.2253P] where P=(Fo^2^+2Fc^2^)/3'
_refine_ls_weighting_scheme calc
_refine_ls_wR_factor_gt 0.1604
_refine_ls_wR_factor_ref 0.1661
_reflns_Friedel_coverage 0.000
_reflns_Friedel_fraction_full .
_reflns_Friedel_fraction_max .
_reflns_number_gt 5371
_reflns_number_total 6214
_reflns_threshold_expression 'I > 2\s(I)'
_cod_data_source_file 1.cif
_cod_data_source_block 1
_cod_database_code 1548308
_shelx_space_group_comment
;
The symmetry employed for this shelxl refinement is uniquely defined
by the following loop, which should always be used as a source of
symmetry information in preference to the above space-group names.
They are only intended as comments.
;
_shelx_estimated_absorpt_t_max 0.932
_shelx_estimated_absorpt_t_min 0.547

loop_
_space_group_symop_operation_xyz
'x, y, z'
'-x, y, -z+1/2'
'x+1/2, y+1/2, z'
'-x+1/2, y+1/2, -z+1/2'
'-x, -y, -z'
'x, -y, z-1/2'
'-x+1/2, -y+1/2, -z'
'x+1/2, -y+1/2, z-1/2'

loop_
_atom_site_label
_atom_site_type_symbol
_atom_site_fract_x
_atom_site_fract_y
_atom_site_fract_z
_atom_site_U_iso_or_equiv
_atom_site_adp_type
_atom_site_occupancy
_atom_site_site_symmetry_order
_atom_site_calc_flag
_atom_site_refinement_flags_posn
_atom_site_refinement_flags_adp
_atom_site_refinement_flags_occupancy
_atom_site_disorder_assembly
_atom_site_disorder_group
Zn1 Zn 0.2500 0.7500 0.0000 0.03484(19) Uani 1 2 d S . P . .
S1 S 0.62745(3) 0.55399(5) 0.14103(6) 0.0456(2) Uani 1 1 d . . . . .
P1 P 0.77194(3) 0.61736(4) 0.42976(5) 0.0335(2) Uani 1 1 d . . . . .
N1 N 0.16828(8) 0.75297(11) -0.11265(15) 0.0226(4) Uani 1 1 d . . . . .
N2 N 0.27020(8) 0.69452(12) -0.08526(14) 0.0247(4) Uani 1 1 d . . . . .
C1 C 0.12557(10) 0.78859(14) -0.11519(18) 0.0276(6) Uani 1 1 d . . . . .
C2 C 0.07531(11) 0.78158(19) -0.2100(2) 0.0417(7) Uani 1 1 d . . . . .
H2 H 0.0400 0.8024 -0.2313 0.050 Uiso 1 1 calc R U . . .
C3 C 0.08732(11) 0.73981(18) -0.2639(2) 0.0385(7) Uani 1 1 d . . . . .
H3 H 0.0619 0.7250 -0.3294 0.046 Uiso 1 1 calc R U . . .
C4 C 0.14607(10) 0.72217(14) -0.20289(17) 0.0249(5) Uani 1 1 d . . . . .
C5 C 0.17521(11) 0.68200(14) -0.23331(17) 0.0275(5) Uani 1 1 d . . . . .
C6 C 0.23309(11) 0.66992(14) -0.17853(18) 0.0278(5) Uani 1 1 d . . . . .
C7 C 0.26325(12) 0.62805(16) -0.2096(2) 0.0341(6) Uani 1 1 d . . . . .
H7 H 0.2477 0.6056 -0.2712 0.041 Uiso 1 1 calc R U . . .
C8 C 0.31748(11) 0.62676(15) -0.1351(2) 0.0332(6) Uani 1 1 d . . . . .
H8 H 0.3473 0.6032 -0.1344 0.040 Uiso 1 1 calc R U . . .
C9 C 0.32202(10) 0.66752(14) -0.05660(18) 0.0269(5) Uani 1 1 d . . . . .
C10 C 0.37031(10) 0.67422(14) 0.03708(19) 0.0284(6) Uani 1 1 d . . . . .
C11 C 0.14009(11) 0.64915(16) -0.33387(18) 0.0320(6) Uani 1 1 d . . . . .
C12 C 0.13063(13) 0.68719(18) -0.4151(2) 0.0404(7) Uani 1 1 d . . . . .
C13 C 0.09398(13) 0.6576(2) -0.5078(2) 0.0479(8) Uani 1 1 d . . . . .
H13 H 0.0858 0.6839 -0.5638 0.057 Uiso 1 1 calc R U . . .
C14 C 0.06940(12) 0.59177(19) -0.5204(2) 0.0452(8) Uani 1 1 d . . . . .
C15 C 0.08046(12) 0.55463(18) -0.4396(2) 0.0408(7) Uani 1 1 d . . . . .
H15 H 0.0640 0.5090 -0.4477 0.049 Uiso 1 1 calc R U . . .
C16 C 0.11524(11) 0.58219(17) -0.3456(2) 0.0356(6) Uani 1 1 d . . . . .
C17 C 0.15722(18) 0.7576(2) -0.4041(3) 0.0572(10) Uani 1 1 d . . . . .
H17A H 0.1440 0.7915 -0.3755 0.086 Uiso 1 1 calc R U . . .
H17B H 0.1472 0.7749 -0.4682 0.086 Uiso 1 1 calc R U . . .
H17C H 0.1981 0.7528 -0.3614 0.086 Uiso 1 1 calc R U . . .
C18 C 0.03088(15) 0.5606(2) -0.6222(2) 0.0616(10) Uani 1 1 d . . . . .
H18A H 0.0532 0.5461 -0.6484 0.092 Uiso 1 1 calc R U . . .
H18B H 0.0034 0.5967 -0.6649 0.092 Uiso 1 1 calc R U . . .
H18C H 0.0112 0.5191 -0.6186 0.092 Uiso 1 1 calc R U . . .
C19 C 0.12394(15) 0.54051(19) -0.2604(2) 0.0502(8) Uani 1 1 d . . . . .
H19A H 0.1633 0.5439 -0.2064 0.075 Uiso 1 1 calc R U . . .
H19B H 0.1142 0.4905 -0.2792 0.075 Uiso 1 1 calc R U . . .
H19C H 0.1000 0.5599 -0.2398 0.075 Uiso 1 1 calc R U . . .
C20 C 0.42212(11) 0.63443(16) 0.05896(19) 0.0329(6) Uani 1 1 d . . . . .
C21 C 0.45819(12) 0.66090(17) 0.0371(3) 0.0489(8) Uani 1 1 d . . . . .
H21 H 0.4505 0.7053 0.0042 0.059 Uiso 1 1 calc R U . . .
C22 C 0.50724(13) 0.62268(18) 0.0629(3) 0.0550(10) Uani 1 1 d . . . . .
H22 H 0.5328 0.6423 0.0488 0.066 Uiso 1 1 calc R U . . .
C23 C 0.51840(11) 0.55792(17) 0.1078(2) 0.0392(7) Uani 1 1 d . . . . .
C24 C 0.4821(2) 0.5317(3) 0.1264(4) 0.098(2) Uani 1 1 d . . . . .
H24 H 0.4889 0.4861 0.1561 0.117 Uiso 1 1 calc R U . . .
C25 C 0.4342(2) 0.5692(3) 0.1035(4) 0.100(2) Uani 1 1 d . . . . .
H25 H 0.4093 0.5492 0.1191 0.120 Uiso 1 1 calc R U . . .
C26 C 0.56854(12) 0.51150(19) 0.1308(3) 0.0501(9) Uani 1 1 d . . . . .
H26A H 0.5548 0.4747 0.0793 0.060 Uiso 1 1 calc R U . . .
H26B H 0.5818 0.4863 0.1929 0.060 Uiso 1 1 calc R U . . .
C27 C 0.66662(14) 0.58008(18) 0.2676(2) 0.0447(7) Uani 1 1 d . . . . .
H27A H 0.6492 0.6225 0.2766 0.054 Uiso 1 1 calc R U . . .
H27B H 0.6667 0.5409 0.3082 0.054 Uiso 1 1 calc R U . . .
C28 C 0.72679(12) 0.59723(18) 0.2985(2) 0.0400(7) Uani 1 1 d . . . . .
H28A H 0.7264 0.6387 0.2607 0.048 Uiso 1 1 calc R U . . .
H28B H 0.7425 0.5561 0.2833 0.048 Uiso 1 1 calc R U . . .
C29 C 0.77212(12) 0.53096(16) 0.4819(2) 0.0365(6) Uani 1 1 d . . . . .
C30 C 0.80380(14) 0.47230(18) 0.4887(3) 0.0479(8) Uani 1 1 d . . . . .
H30 H 0.8283 0.4756 0.4663 0.058 Uiso 1 1 calc R U . . .
C31 C 0.79977(19) 0.4089(2) 0.5280(4) 0.0700(12) Uani 1 1 d . . . . .
H31 H 0.8218 0.3691 0.5328 0.084 Uiso 1 1 calc R U . . .
C32 C 0.76418(19) 0.4028(2) 0.5604(4) 0.0694(12) Uani 1 1 d . . . . .
H32 H 0.7618 0.3593 0.5875 0.083 Uiso 1 1 calc R U . . .
C33 C 0.73235(17) 0.4603(2) 0.5530(3) 0.0606(10) Uani 1 1 d . . . . .
H33 H 0.7073 0.4564 0.5743 0.073 Uiso 1 1 calc R U . . .
C34 C 0.73638(13) 0.52338(18) 0.5151(3) 0.0459(8) Uani 1 1 d . . . . .
H34 H 0.7144 0.5629 0.5113 0.055 Uiso 1 1 calc R U . . .
C35 C 0.84199(12) 0.62319(15) 0.4500(2) 0.0361(6) Uani 1 1 d . . . . .
C36 C 0.85110(14) 0.63389(19) 0.3754(2) 0.0470(8) Uani 1 1 d . . . . .
H36 H 0.8202 0.6337 0.3094 0.056 Uiso 1 1 calc R U . . .
C37 C 0.90480(15) 0.6448(2) 0.3969(3) 0.0569(9) Uani 1 1 d . . . . .
H37 H 0.9106 0.6520 0.3455 0.068 Uiso 1 1 calc R U . . .
C38 C 0.94993(14) 0.64537(18) 0.4921(3) 0.0522(9) Uani 1 1 d . . . . .
H38 H 0.9867 0.6528 0.5064 0.063 Uiso 1 1 calc R U . . .
C39 C 0.94170(13) 0.63518(17) 0.5666(3) 0.0455(8) Uani 1 1 d . . . . .
H39 H 0.9728 0.6354 0.6324 0.055 Uiso 1 1 calc R U . . .
C40 C 0.88767(12) 0.62456(17) 0.5454(2) 0.0400(7) Uani 1 1 d . . . . .
H40 H 0.8821 0.6182 0.5972 0.048 Uiso 1 1 calc R U . . .

loop_
_atom_site_aniso_label
_atom_site_aniso_U_11
_atom_site_aniso_U_22
_atom_site_aniso_U_33
_atom_site_aniso_U_23
_atom_site_aniso_U_13
_atom_site_aniso_U_12
Zn1 0.0142(3) 0.0624(4) 0.0224(3) -0.0122(2) 0.0064(2) 0.0033(2)
S1 0.0269(4) 0.0641(5) 0.0389(4) -0.0162(3) 0.0135(3) 0.0071(3)
P1 0.0234(4) 0.0414(4) 0.0332(4) -0.0027(3) 0.0138(3) 0.0001(3)
N1 0.0150(10) 0.0326(11) 0.0173(10) 0.0000(8) 0.0068(9) 0.0026(8)
N2 0.0160(10) 0.0360(11) 0.0184(10) -0.0021(8) 0.0070(8) 0.0046(8)
C1 0.0158(12) 0.0406(15) 0.0225(13) 0.0025(11) 0.0080(10) 0.0048(10)
C2 0.0165(13) 0.075(2) 0.0259(14) -0.0019(14) 0.0065(12) 0.0147(13)
C3 0.0154(13) 0.069(2) 0.0197(13) -0.0045(13) 0.0025(11) 0.0050(12)
C4 0.0157(12) 0.0369(13) 0.0170(11) -0.0002(10) 0.0056(10) 0.0002(10)
C5 0.0218(12) 0.0366(14) 0.0174(12) -0.0027(10) 0.0064(10) -0.0014(11)
C6 0.0233(13) 0.0366(14) 0.0203(12) -0.0022(10) 0.0098(11) 0.0033(11)
C7 0.0297(14) 0.0459(16) 0.0249(13) -0.0100(12) 0.0136(12) 0.0016(12)
C8 0.0271(14) 0.0434(15) 0.0303(14) -0.0033(12) 0.0164(12) 0.0078(12)
C9 0.0209(12) 0.0355(14) 0.0238(12) 0.0006(10) 0.0120(11) 0.0058(10)
C10 0.0195(12) 0.0389(15) 0.0266(13) 0.0036(11) 0.0124(11) 0.0081(11)
C11 0.0220(13) 0.0487(16) 0.0193(12) -0.0069(11) 0.0073(11) 0.0053(12)
C12 0.0375(16) 0.0539(18) 0.0237(14) -0.0039(13) 0.0126(13) 0.0072(14)
C13 0.0428(17) 0.071(2) 0.0235(14) -0.0007(14) 0.0137(14) 0.0128(16)
C14 0.0294(15) 0.065(2) 0.0273(15) -0.0161(14) 0.0068(12) 0.0080(15)
C15 0.0264(14) 0.0555(19) 0.0301(15) -0.0158(13) 0.0086(12) 0.0002(13)
C16 0.0223(13) 0.0514(17) 0.0267(14) -0.0124(12) 0.0092(11) -0.0010(12)
C17 0.068(2) 0.065(2) 0.0300(17) 0.0042(15) 0.0213(17) -0.0036(18)
C18 0.049(2) 0.084(3) 0.0252(16) -0.0195(17) 0.0033(15) 0.0064(19)
C19 0.0504(19) 0.056(2) 0.0362(16) -0.0123(15) 0.0181(15) -0.0171(16)
C20 0.0191(13) 0.0493(16) 0.0249(13) -0.0013(12) 0.0084(11) 0.0107(12)
C21 0.0272(15) 0.0349(15) 0.084(3) -0.0084(16) 0.0303(17) 0.0001(13)
C22 0.0259(15) 0.0464(19) 0.093(3) -0.0175(18) 0.0329(18) -0.0068(14)
C23 0.0228(14) 0.0473(17) 0.0295(14) -0.0116(12) 0.0027(12) 0.0071(12)
C24 0.087(3) 0.112(4) 0.134(4) 0.084(4) 0.086(3) 0.072(3)
C25 0.087(3) 0.118(4) 0.146(5) 0.098(4) 0.096(4) 0.079(3)
C26 0.0257(15) 0.055(2) 0.0497(18) -0.0210(15) 0.0075(14) 0.0070(14)
C27 0.0442(18) 0.0503(18) 0.0407(17) -0.0122(14) 0.0239(15) -0.0024(14)
C28 0.0316(15) 0.0496(17) 0.0341(15) -0.0052(13) 0.0148(13) 0.0012(13)
C29 0.0278(14) 0.0434(16) 0.0373(15) -0.0053(12) 0.0172(13) -0.0028(12)
C30 0.0451(18) 0.0512(18) 0.063(2) 0.0066(16) 0.0393(17) 0.0070(15)
C31 0.077(3) 0.051(2) 0.113(4) 0.016(2) 0.072(3) 0.017(2)
C32 0.084(3) 0.053(2) 0.102(3) 0.017(2) 0.070(3) 0.004(2)
C33 0.066(2) 0.059(2) 0.087(3) -0.001(2) 0.061(2) -0.0037(18)
C34 0.0369(16) 0.0519(19) 0.057(2) -0.0054(15) 0.0312(16) -0.0010(14)
C35 0.0280(14) 0.0387(15) 0.0420(16) -0.0028(12) 0.0193(13) 0.0003(12)
C36 0.0387(17) 0.062(2) 0.0448(18) -0.0075(15) 0.0254(15) -0.0063(15)
C37 0.050(2) 0.071(2) 0.066(2) -0.0124(19) 0.042(2) -0.0075(18)
C38 0.0352(17) 0.0483(19) 0.080(3) -0.0119(17) 0.0360(19) -0.0041(14)
C39 0.0291(15) 0.0419(17) 0.056(2) -0.0058(14) 0.0174(15) 0.0011(13)
C40 0.0312(15) 0.0456(17) 0.0421(17) -0.0013(13) 0.0193(14) 0.0015(13)

loop_
_atom_type_symbol
_atom_type_description
_atom_type_scat_dispersion_real
_atom_type_scat_dispersion_imag
_atom_type_scat_source
C C 0.0181 0.0091 'International Tables Vol C Tables 4.2.6.8 and 6.1.1.4'
H H 0.0000 0.0000 'International Tables Vol C Tables 4.2.6.8 and 6.1.1.4'
N N 0.0311 0.0180 'International Tables Vol C Tables 4.2.6.8 and 6.1.1.4'
P P 0.2955 0.4335 'International Tables Vol C Tables 4.2.6.8 and 6.1.1.4'
S S 0.3331 0.5567 'International Tables Vol C Tables 4.2.6.8 and 6.1.1.4'
Zn Zn -1.5491 0.6778 'International Tables Vol C Tables 4.2.6.8 and 6.1.1.4'

loop_
_geom_angle_atom_site_label_1
_geom_angle_atom_site_label_2
_geom_angle_atom_site_label_3
_geom_angle
_geom_angle_site_symmetry_1
_geom_angle_site_symmetry_3
N1 Zn1 N1 180.00(10) 7_565 .
N1 Zn1 N2 89.83(8) 7_565 .
N1 Zn1 N2 90.17(8) . .
N1 Zn1 N2 90.17(8) 7_565 7_565
N1 Zn1 N2 89.83(8) . 7_565
N2 Zn1 N2 180.0 . 7_565
C26 S1 C27 100.93(16) . .
C29 P1 C28 100.64(14) . .
C29 P1 C35 103.99(13) . .
C35 P1 C28 102.72(14) . .
C1 N1 Zn1 126.77(17) . .
C1 N1 C4 107.0(2) . .
C4 N1 Zn1 126.15(16) . .
C6 N2 Zn1 126.29(16) . .
C9 N2 Zn1 126.74(16) . .
C9 N2 C6 106.6(2) . .
N1 C1 C2 109.5(2) . .
N1 C1 C10 125.7(2) . 7_565
C10 C1 C2 124.8(2) 7_565 .
C1 C2 H2 126.2 . .
C3 C2 C1 107.5(2) . .
C3 C2 H2 126.2 . .
C2 C3 H3 126.6 . .
C2 C3 C4 106.9(2) . .
C4 C3 H3 126.6 . .
N1 C4 C3 109.1(2) . .
N1 C4 C5 126.5(2) . .
C5 C4 C3 124.5(2) . .
C4 C5 C6 125.4(2) . .
C4 C5 C11 116.0(2) . .
C6 C5 C11 118.6(2) . .
N2 C6 C5 125.3(2) . .
N2 C6 C7 109.2(2) . .
C5 C6 C7 125.4(2) . .
C6 C7 H7 126.4 . .
C8 C7 C6 107.3(2) . .
C8 C7 H7 126.4 . .
C7 C8 H8 126.3 . .
C7 C8 C9 107.5(2) . .
C9 C8 H8 126.3 . .
N2 C9 C8 109.5(2) . .
N2 C9 C10 124.7(2) . .
C10 C9 C8 125.6(2) . .
C1 C10 C20 116.3(2) 7_565 .
C9 C10 C1 125.9(2) . 7_565
C9 C10 C20 117.6(2) . .
C12 C11 C5 119.7(3) . .
C12 C11 C16 120.3(3) . .
C16 C11 C5 119.9(2) . .
C11 C12 C13 118.0(3) . .
C11 C12 C17 121.2(3) . .
C13 C12 C17 120.8(3) . .
C12 C13 H13 118.9 . .
C14 C13 C12 122.2(3) . .
C14 C13 H13 118.9 . .
C13 C14 C18 120.7(3) . .
C15 C14 C13 118.7(3) . .
C15 C14 C18 120.6(3) . .
C14 C15 H15 119.1 . .
C14 C15 C16 121.7(3) . .
C16 C15 H15 119.1 . .
C11 C16 C19 121.7(2) . .
C15 C16 C11 119.0(3) . .
C15 C16 C19 119.3(3) . .
C12 C17 H17A 109.5 . .
C12 C17 H17B 109.5 . .
C12 C17 H17C 109.5 . .
H17A C17 H17B 109.5 . .
H17A C17 H17C 109.5 . .
H17B C17 H17C 109.5 . .
C14 C18 H18A 109.5 . .
C14 C18 H18B 109.5 . .
C14 C18 H18C 109.5 . .
H18A C18 H18B 109.5 . .
H18A C18 H18C 109.5 . .
H18B C18 H18C 109.5 . .
C16 C19 H19A 109.5 . .
C16 C19 H19B 109.5 . .
C16 C19 H19C 109.5 . .
H19A C19 H19B 109.5 . .
H19A C19 H19C 109.5 . .
H19B C19 H19C 109.5 . .
C21 C20 C10 122.6(3) . .
C21 C20 C25 117.6(3) . .
C25 C20 C10 119.8(3) . .
C20 C21 H21 119.9 . .
C20 C21 C22 120.1(3) . .
C22 C21 H21 119.9 . .
C21 C22 H22 119.5 . .
C23 C22 C21 121.0(3) . .
C23 C22 H22 119.5 . .
C22 C23 C26 123.4(3) . .
C24 C23 C22 118.4(3) . .
C24 C23 C26 118.1(3) . .
C23 C24 H24 119.2 . .
C23 C24 C25 121.5(4) . .
C25 C24 H24 119.2 . .
C20 C25 C24 121.3(4) . .
C20 C25 H25 119.3 . .
C24 C25 H25 119.3 . .
S1 C26 H26A 107.8 . .
S1 C26 H26B 107.8 . .
C23 C26 S1 118.1(3) . .
C23 C26 H26A 107.8 . .
C23 C26 H26B 107.8 . .
H26A C26 H26B 107.1 . .
S1 C27 H27A 110.0 . .
S1 C27 H27B 110.0 . .
H27A C27 H27B 108.4 . .
C28 C27 S1 108.4(2) . .
C28 C27 H27A 110.0 . .
C28 C27 H27B 110.0 . .
P1 C28 H28A 109.3 . .
P1 C28 H28B 109.3 . .
C27 C28 P1 111.8(2) . .
C27 C28 H28A 109.3 . .
C27 C28 H28B 109.3 . .
H28A C28 H28B 107.9 . .
C30 C29 P1 125.2(2) . .
C30 C29 C34 117.8(3) . .
C34 C29 P1 117.0(2) . .
C29 C30 H30 119.9 . .
C31 C30 C29 120.2(3) . .
C31 C30 H30 119.9 . .
C30 C31 H31 119.6 . .
C32 C31 C30 120.9(3) . .
C32 C31 H31 119.6 . .
C31 C32 H32 120.4 . .
C33 C32 C31 119.2(4) . .
C33 C32 H32 120.4 . .
C32 C33 H33 119.8 . .
C34 C33 C32 120.4(3) . .
C34 C33 H33 119.8 . .
C29 C34 H34 119.3 . .
C33 C34 C29 121.5(3) . .
C33 C34 H34 119.3 . .
C36 C35 P1 123.5(2) . .
C40 C35 P1 117.6(2) . .
C40 C35 C36 118.5(3) . .
C35 C36 H36 119.8 . .
C37 C36 C35 120.4(3) . .
C37 C36 H36 119.8 . .
C36 C37 H37 119.8 . .
C38 C37 C36 120.5(3) . .
C38 C37 H37 119.8 . .
C37 C38 H38 120.0 . .
C39 C38 C37 119.9(3) . .
C39 C38 H38 120.0 . .
C38 C39 H39 120.1 . .
C38 C39 C40 119.8(3) . .
C40 C39 H39 120.1 . .
C35 C40 C39 120.9(3) . .
C35 C40 H40 119.6 . .
C39 C40 H40 119.6 . .

loop_
_geom_bond_atom_site_label_1
_geom_bond_atom_site_label_2
_geom_bond_distance
_geom_bond_site_symmetry_2
Zn1 N1 2.032(2) 7_565
Zn1 N1 2.032(2) .
Zn1 N2 2.058(2) .
Zn1 N2 2.058(2) 7_565
S1 C26 1.779(4) .
S1 C27 1.804(3) .
P1 C28 1.843(3) .
P1 C29 1.831(3) .
P1 C35 1.836(3) .
N1 C1 1.367(3) .
N1 C4 1.377(3) .
N2 C6 1.378(3) .
N2 C9 1.376(3) .
C1 C2 1.431(4) .
C1 C10 1.404(4) 7_565
C2 H2 0.9500 .
C2 C3 1.355(4) .
C3 H3 0.9500 .
C3 C4 1.442(4) .
C4 C5 1.397(4) .
C5 C6 1.398(4) .
C5 C11 1.514(3) .
C6 C7 1.445(4) .
C7 H7 0.9500 .
C7 C8 1.347(4) .
C8 H8 0.9500 .
C8 C9 1.438(4) .
C9 C10 1.398(4) .
C10 C1 1.404(4) 7_565
C10 C20 1.510(3) .
C11 C12 1.400(4) .
C11 C16 1.403(4) .
C12 C13 1.404(4) .
C12 C17 1.483(5) .
C13 H13 0.9500 .
C13 C14 1.378(5) .
C14 C15 1.372(5) .
C14 C18 1.524(4) .
C15 H15 0.9500 .
C15 C16 1.396(4) .
C16 C19 1.497(5) .
C17 H17A 0.9800 .
C17 H17B 0.9800 .
C17 H17C 0.9800 .
C18 H18A 0.9800 .
C18 H18B 0.9800 .
C18 H18C 0.9800 .
C19 H19A 0.9800 .
C19 H19B 0.9800 .
C19 H19C 0.9800 .
C20 C21 1.352(4) .
C20 C25 1.369(5) .
C21 H21 0.9500 .
C21 C22 1.413(4) .
C22 H22 0.9500 .
C22 C23 1.365(5) .
C23 C24 1.319(5) .
C23 C26 1.532(4) .
C24 H24 0.9500 .
C24 C25 1.393(5) .
C25 H25 0.9500 .
C26 H26A 0.9900 .
C26 H26B 0.9900 .
C27 H27A 0.9900 .
C27 H27B 0.9900 .
C27 C28 1.531(4) .
C28 H28A 0.9900 .
C28 H28B 0.9900 .
C29 C30 1.388(4) .
C29 C34 1.397(4) .
C30 H30 0.9500 .
C30 C31 1.387(5) .
C31 H31 0.9500 .
C31 C32 1.379(5) .
C32 H32 0.9500 .
C32 C33 1.371(6) .
C33 H33 0.9500 .
C33 C34 1.369(5) .
C34 H34 0.9500 .
C35 C36 1.394(4) .
C35 C40 1.383(4) .
C36 H36 0.9500 .
C36 C37 1.383(5) .
C37 H37 0.9500 .
C37 C38 1.376(5) .
C38 H38 0.9500 .
C38 C39 1.374(5) .
C39 H39 0.9500 .
C39 C40 1.393(4) .
C40 H40 0.9500 .

loop_
_geom_torsion_atom_site_label_1
_geom_torsion_atom_site_label_2
_geom_torsion_atom_site_label_3
_geom_torsion_atom_site_label_4
_geom_torsion
_geom_torsion_site_symmetry_1
_geom_torsion_site_symmetry_2
_geom_torsion_site_symmetry_3
_geom_torsion_site_symmetry_4
Zn1 N1 C1 C2 175.8(2) . . . .
Zn1 N1 C1 C10 -4.9(4) . . . 7_565
Zn1 N1 C4 C3 -176.73(19) . . . .
Zn1 N1 C4 C5 1.4(4) . . . .
Zn1 N2 C6 C5 3.7(4) . . . .
Zn1 N2 C6 C7 -174.74(18) . . . .
Zn1 N2 C9 C8 174.74(18) . . . .
Zn1 N2 C9 C10 -0.5(4) . . . .
S1 C27 C28 P1 -175.27(17) . . . .
P1 C29 C30 C31 -178.8(3) . . . .
P1 C29 C34 C33 178.3(3) . . . .
P1 C35 C36 C37 173.5(3) . . . .
P1 C35 C40 C39 -174.3(2) . . . .
N1 C1 C2 C3 1.8(4) . . . .
N1 C4 C5 C6 -4.2(4) . . . .
N1 C4 C5 C11 175.4(2) . . . .
N2 C6 C7 C8 1.0(3) . . . .
N2 C9 C10 C1 -2.6(4) . . . 7_565
N2 C9 C10 C20 173.4(2) . . . .
C1 N1 C4 C3 0.4(3) . . . .
C1 N1 C4 C5 178.4(3) . . . .
C1 C2 C3 C4 -1.5(4) . . . .
C1 C10 C20 C21 -99.2(3) 7_565 . . .
C1 C10 C20 C25 80.2(5) 7_565 . . .
C2 C3 C4 N1 0.8(3) . . . .
C2 C3 C4 C5 -177.4(3) . . . .
C3 C4 C5 C6 173.6(3) . . . .
C3 C4 C5 C11 -6.8(4) . . . .
C4 N1 C1 C2 -1.3(3) . . . .
C4 N1 C1 C10 178.0(3) . . . 7_565
C4 C5 C6 N2 1.4(4) . . . .
C4 C5 C6 C7 179.6(3) . . . .
C4 C5 C11 C12 90.1(3) . . . .
C4 C5 C11 C16 -87.1(3) . . . .
C5 C6 C7 C8 -177.4(3) . . . .
C5 C11 C12 C13 -174.6(3) . . . .
C5 C11 C12 C17 3.7(4) . . . .
C5 C11 C16 C15 176.4(2) . . . .
C5 C11 C16 C19 -2.0(4) . . . .
C6 N2 C9 C8 1.8(3) . . . .
C6 N2 C9 C10 -173.5(3) . . . .
C6 C5 C11 C12 -90.2(3) . . . .
C6 C5 C11 C16 92.5(3) . . . .
C6 C7 C8 C9 0.0(3) . . . .
C7 C8 C9 N2 -1.1(3) . . . .
C7 C8 C9 C10 174.1(3) . . . .
C8 C9 C10 C1 -177.1(3) . . . 7_565
C8 C9 C10 C20 -1.1(4) . . . .
C9 N2 C6 C5 176.7(3) . . . .
C9 N2 C6 C7 -1.7(3) . . . .
C9 C10 C20 C21 84.3(4) . . . .
C9 C10 C20 C25 -96.3(4) . . . .
C10 C1 C2 C3 -177.5(3) 7_565 . . .
C10 C20 C21 C22 177.3(3) . . . .
C10 C20 C25 C24 -178.8(5) . . . .
C11 C5 C6 N2 -178.2(2) . . . .
C11 C5 C6 C7 0.0(4) . . . .
C11 C12 C13 C14 -2.8(5) . . . .
C12 C11 C16 C15 -0.8(4) . . . .
C12 C11 C16 C19 -179.2(3) . . . .
C12 C13 C14 C15 1.2(5) . . . .
C12 C13 C14 C18 -178.6(3) . . . .
C13 C14 C15 C16 0.8(4) . . . .
C14 C15 C16 C11 -0.9(4) . . . .
C14 C15 C16 C19 177.5(3) . . . .
C16 C11 C12 C13 2.6(4) . . . .
C16 C11 C12 C17 -179.0(3) . . . .
C17 C12 C13 C14 178.8(3) . . . .
C18 C14 C15 C16 -179.5(3) . . . .
C20 C21 C22 C23 1.7(5) . . . .
C21 C20 C25 C24 0.7(8) . . . .
C21 C22 C23 C24 0.2(6) . . . .
C21 C22 C23 C26 175.3(3) . . . .
C22 C23 C24 C25 -1.6(8) . . . .
C22 C23 C26 S1 23.3(4) . . . .
C23 C24 C25 C20 1.3(10) . . . .
C24 C23 C26 S1 -161.6(4) . . . .
C25 C20 C21 C22 -2.1(6) . . . .
C26 S1 C27 C28 163.0(2) . . . .
C26 C23 C24 C25 -177.0(5) . . . .
C27 S1 C26 C23 86.5(3) . . . .
C28 P1 C29 C30 78.0(3) . . . .
C28 P1 C29 C34 -100.3(3) . . . .
C28 P1 C35 C36 19.1(3) . . . .
C28 P1 C35 C40 -168.1(2) . . . .
C29 P1 C28 C27 65.2(3) . . . .
C29 P1 C35 C36 123.6(3) . . . .
C29 P1 C35 C40 -63.5(3) . . . .
C29 C30 C31 C32 0.4(7) . . . .
C30 C29 C34 C33 -0.2(5) . . . .
C30 C31 C32 C33 0.2(8) . . . .
C31 C32 C33 C34 -0.9(7) . . . .
C32 C33 C34 C29 0.8(6) . . . .
C34 C29 C30 C31 -0.4(5) . . . .
C35 P1 C28 C27 172.4(2) . . . .
C35 P1 C29 C30 -28.1(3) . . . .
C35 P1 C29 C34 153.6(2) . . . .
C35 C36 C37 C38 -0.1(6) . . . .
C36 C35 C40 C39 -1.1(5) . . . .
C36 C37 C38 C39 -0.2(6) . . . .
C37 C38 C39 C40 -0.2(5) . . . .
C38 C39 C40 C35 0.8(5) . . . .
C40 C35 C36 C37 0.7(5) . . . .
